data_4509136
loop_
_publ_author_name
'Yao, Ya-Li'
'Xue, Lin'
'Che, Yun-Xia'
'Zheng, Ji-Min'

_publ_section_title
;
 Syntheses, Structures, and Characterizations of Two Pairs of
 Cd(II)-5-Aminotetrazolate Coordination Polymers
;
_journal_issue 1
_journal_name_full 'Crystal Growth &amp; Design'
_journal_page_first 606
_journal_paper_doi 10.1021/cg8009157
_journal_volume 9
_journal_year 2009
_chemical_formula_sum 'C2 H6 Cd Cl2 N10'
_chemical_formula_weight 353.46
_chemical_name_systematic
; 
 ? 
;
_space_group_IT_number 14
_symmetry_cell_setting monoclinic
_symmetry_space_group_name_Hall '-P 2yn'
_symmetry_space_group_name_H-M 'P 1 21/n 1'
_atom_sites_solution_hydrogens geom
_atom_sites_solution_primary direct
_atom_sites_solution_secondary difmap
_audit_creation_method SHELXL-97
_cell_angle_alpha 90.00
_cell_angle_beta 94.71(3)
_cell_angle_gamma 90.00
_cell_formula_units_Z 2
_cell_length_a 3.7527(8)
_cell_length_b 16.473(3)
_cell_length_c 8.0342(16)
_cell_measurement_reflns_used 4381
_cell_measurement_temperature 296(2)
_cell_measurement_theta_max 27.48
_cell_measurement_theta_min 3.55
_cell_volume 494.98(17)
_computing_cell_refinement 'RAXIS-RAPID Auto(Rigaku, 2004)'
_computing_data_collection 'RAXIS-RAPID Auto(Rigaku, 2004)'
_computing_data_reduction 'CrystalStructure(Rigaku/MSC, 2004)'
_computing_molecular_graphics 'SHELXL-97 (Sheldrick, 2001)'
_computing_publication_material 'SHELXL-97 (Sheldrick, 1997)'
_computing_structure_refinement 'SHELXL-97 (Sheldrick, 1997)'
_computing_structure_solution 'SHELXS-97 (Sheldrick, 1997)'
_diffrn_ambient_temperature 296(2)
_diffrn_measured_fraction_theta_full 0.998
_diffrn_measured_fraction_theta_max 0.998
_diffrn_measurement_device_type 'rigaku r-axis rapid IP area detector'
_diffrn_measurement_method '\w scans'
_diffrn_radiation_monochromator graphite
_diffrn_radiation_probe x-ray
_diffrn_radiation_type MoK\a
_diffrn_radiation_wavelength 0.71073
_diffrn_reflns_av_R_equivalents 0.0473
_diffrn_reflns_av_sigmaI/netI 0.0409
_diffrn_reflns_limit_h_max 4
_diffrn_reflns_limit_h_min -3
_diffrn_reflns_limit_k_max 21
_diffrn_reflns_limit_k_min -21
_diffrn_reflns_limit_l_max 10
_diffrn_reflns_limit_l_min -10
_diffrn_reflns_number 4718
_diffrn_reflns_theta_full 27.48
_diffrn_reflns_theta_max 27.48
_diffrn_reflns_theta_min 3.55
_diffrn_source 'rotating anode'
_exptl_absorpt_coefficient_mu 2.731
_exptl_absorpt_correction_T_max 0.7265
_exptl_absorpt_correction_T_min 0.4218
_exptl_absorpt_correction_type multi-scan
_exptl_crystal_colour Cololess
_exptl_crystal_density_diffrn 2.372
_exptl_crystal_density_method 'not measured'
_exptl_crystal_description Block
_exptl_crystal_F_000 340
_exptl_crystal_size_max 0.38
_exptl_crystal_size_mid 0.13
_exptl_crystal_size_min 0.13
_refine_diff_density_max 1.069
_refine_diff_density_min -0.912
_refine_diff_density_rms 0.134
_refine_ls_extinction_coef 0.009(3)
_refine_ls_extinction_expression Fc^*^=kFc[1+0.001xFc^2^\l^3^/sin(2\q)]^-1/4^
_refine_ls_extinction_method SHELXL
_refine_ls_goodness_of_fit_ref 1.082
_refine_ls_hydrogen_treatment cosntr
_refine_ls_matrix_type full
_refine_ls_number_parameters 79
_refine_ls_number_reflns 1130
_refine_ls_number_restraints 0
_refine_ls_restrained_S_all 1.082
_refine_ls_R_factor_all 0.0307
_refine_ls_R_factor_gt 0.0287
_refine_ls_shift/su_max 0.074
_refine_ls_shift/su_mean 0.005
_refine_ls_structure_factor_coef Fsqd
_refine_ls_weighting_details 'calc w=1/[\s^2^(Fo^2^)+(0.0320P)^2^+0.5305P] where P=(Fo^2^+2Fc^2^)/3'
_refine_ls_weighting_scheme calc
_refine_ls_wR_factor_gt 0.0687
_refine_ls_wR_factor_ref 0.0699
_reflns_number_gt 1071
_reflns_number_total 1130
_reflns_threshold_expression >2sigma(I)
_cod_data_source_file cg8009157sup1.cif
_cod_data_source_block 2a
_cod_depositor_comments
;
The following automatic conversions were performed:

'_symmetry_cell_setting' value 'Monoclinic' changed to 'monoclinic'
according to /home/saulius/struct/CIF-dictionaries/cif_core.dic
dictionary named 'cif_core.dic' version 2.4.2 from
2011-04-26.

'_exptl_absorpt_correction_type' value 'Multi-scan'
changed to 'multi-scan' according to
/home/saulius/struct/CIF-dictionaries/cif_core.dic dictionary named
'cif_core.dic' version 2.4.2 from 2011-04-26.

Automatic conversion script
Id: cif_fix_values 1891 2012-01-12 08:04:46Z andrius 
;
_cod_original_cell_volume 494.98(18)
_cod_original_sg_symbol_H-M P2(1)/n
_cod_database_code 4509136

loop_
_symmetry_equiv_pos_as_xyz
'x, y, z'
'-x+1/2, y+1/2, -z+1/2'
'-x, -y, -z'
'x-1/2, -y-1/2, z-1/2'

loop_
_atom_site_label
_atom_site_type_symbol
_atom_site_fract_x
_atom_site_fract_y
_atom_site_fract_z
_atom_site_U_iso_or_equiv
_atom_site_adp_type
_atom_site_occupancy
_atom_site_symmetry_multiplicity
_atom_site_calc_flag
_atom_site_refinement_flags
C1 C 0.9065(7) 0.15348(17) 0.2845(3) 0.0241(6) Uani 1 1 d .
Cd1 Cd 1.0000 0.0000 0.0000 0.02212(15) Uani 1 2 d S
Cl1 Cl 1.46307(18) 0.05498(4) -0.19980(8) 0.02513(19) Uani 1 1 d .
H1A H 0.836(16) 0.059(4) 0.394(7) 0.081(18) Uiso 1 1 d .
H2A H 0.760(13) 0.129(3) 0.499(6) 0.050(12) Uiso 1 1 d .
N1 N 0.8013(9) 0.1088(2) 0.4092(4) 0.0403(7) Uani 1 1 d .
N2 N 0.9318(7) 0.23434(15) 0.2825(3) 0.0288(5) Uani 1 1 d .
H2 H 0.8757 0.2664 0.3607 0.035 Uiso 1 1 calc R
N3 N 1.0596(8) 0.25759(15) 0.1376(3) 0.0356(6) Uani 1 1 d .
N4 N 1.1074(8) 0.19256(15) 0.0554(3) 0.0302(6) Uani 1 1 d .
N5 N 1.0148(7) 0.12606(13) 0.1413(3) 0.0241(5) Uani 1 1 d .

loop_
_atom_site_aniso_label
_atom_site_aniso_U_11
_atom_site_aniso_U_22
_atom_site_aniso_U_33
_atom_site_aniso_U_23
_atom_site_aniso_U_13
_atom_site_aniso_U_12
C1 0.0243(15) 0.0250(13) 0.0233(14) -0.0039(10) 0.0043(10) -0.0017(10)
Cd1 0.0245(2) 0.01726(19) 0.0256(2) -0.00133(9) 0.00829(12) -0.00033(9)
Cl1 0.0258(4) 0.0235(3) 0.0270(3) 0.0043(3) 0.0076(2) 0.0000(2)
N1 0.070(2) 0.0287(14) 0.0253(14) -0.0036(12) 0.0205(13) -0.0085(13)
N2 0.0410(15) 0.0227(11) 0.0243(12) -0.0056(9) 0.0124(10) 0.0011(10)
N3 0.0591(18) 0.0200(11) 0.0302(14) -0.0016(10) 0.0190(12) -0.0005(11)
N4 0.0440(16) 0.0200(11) 0.0283(13) -0.0010(10) 0.0140(11) -0.0004(10)
N5 0.0324(13) 0.0186(11) 0.0224(11) -0.0004(9) 0.0089(9) -0.0006(9)

loop_
_atom_type_symbol
_atom_type_description
_atom_type_scat_dispersion_real
_atom_type_scat_dispersion_imag
_atom_type_scat_source
C C 0.0033 0.0016 'International Tables Vol C Tables 4.2.6.8 and 6.1.1.4'
H H 0.0000 0.0000 'International Tables Vol C Tables 4.2.6.8 and 6.1.1.4'
N N 0.0061 0.0033 'International Tables Vol C Tables 4.2.6.8 and 6.1.1.4'
Cd Cd -0.8075 1.2024 'International Tables Vol C Tables 4.2.6.8 and 6.1.1.4'
Cl Cl 0.1484 0.1585 'International Tables Vol C Tables 4.2.6.8 and 6.1.1.4'

loop_
_geom_angle_atom_site_label_1
_geom_angle_atom_site_label_2
_geom_angle_atom_site_label_3
_geom_angle
_geom_angle_site_symmetry_1
_geom_angle_site_symmetry_3
N1 C1 N5 126.5(3) . .
N1 C1 N2 126.0(3) . .
N5 C1 N2 107.5(2) . .
N5 Cd1 N5 180.00(5) 3_755 .
N5 Cd1 Cl1 90.00(6) 3_755 .
N5 Cd1 Cl1 90.00(6) . .
N5 Cd1 Cl1 90.00(6) 3_755 3_755
N5 Cd1 Cl1 90.00(6) . 3_755
Cl1 Cd1 Cl1 180.00(3) . 3_755
N5 Cd1 Cl1 88.70(6) 3_755 3_855
N5 Cd1 Cl1 91.30(6) . 3_855
Cl1 Cd1 Cl1 88.83(3) . 3_855
Cl1 Cd1 Cl1 91.17(3) 3_755 3_855
N5 Cd1 Cl1 91.30(6) 3_755 1_455
N5 Cd1 Cl1 88.70(6) . 1_455
Cl1 Cd1 Cl1 91.17(3) . 1_455
Cl1 Cd1 Cl1 88.83(3) 3_755 1_455
Cl1 Cd1 Cl1 180.00(3) 3_855 1_455
Cd1 Cl1 Cd1 91.17(3) . 1_655
C1 N1 H1A 112(4) . .
C1 N1 H2A 121(3) . .
H1A N1 H2A 125(5) . .
C1 N2 N3 108.9(2) . .
C1 N2 H2 125.5 . .
N3 N2 H2 125.5 . .
N4 N3 N2 106.4(2) . .
N3 N4 N5 111.2(2) . .
C1 N5 N4 106.0(2) . .
C1 N5 Cd1 135.75(19) . .
N4 N5 Cd1 117.52(17) . .

loop_
_geom_bond_atom_site_label_1
_geom_bond_atom_site_label_2
_geom_bond_distance
_geom_bond_site_symmetry_2
C1 N1 1.329(4) .
C1 N5 1.330(4) .
C1 N2 1.336(4) .
Cd1 N5 2.365(2) 3_755
Cd1 N5 2.365(2) .
Cd1 Cl1 2.6220(9) .
Cd1 Cl1 2.6220(9) 3_755
Cd1 Cl1 2.6317(10) 3_855
Cd1 Cl1 2.6317(10) 1_455
Cl1 Cd1 2.6317(10) 1_655
N1 H1A 0.85(6) .
N1 H2A 0.82(5) .
N2 N3 1.351(3) .
N2 H2 0.8600 .
N3 N4 1.279(4) .
N4 N5 1.355(3) .

loop_
_geom_torsion_atom_site_label_1
_geom_torsion_atom_site_label_2
_geom_torsion_atom_site_label_3
_geom_torsion_atom_site_label_4
_geom_torsion
_geom_torsion_site_symmetry_1
_geom_torsion_site_symmetry_4
N5 Cd1 Cl1 Cd1 -88.70(6) 3_755 1_655
N5 Cd1 Cl1 Cd1 91.30(6) . 1_655
Cl1 Cd1 Cl1 Cd1 99(100) 3_755 1_655
Cl1 Cd1 Cl1 Cd1 0.0 3_855 1_655
Cl1 Cd1 Cl1 Cd1 180.0 1_455 1_655
N1 C1 N2 N3 177.8(3) . .
N5 C1 N2 N3 -0.5(3) . .
C1 N2 N3 N4 0.3(4) . .
N2 N3 N4 N5 0.0(4) . .
N1 C1 N5 N4 -177.8(3) . .
N2 C1 N5 N4 0.5(3) . .
N1 C1 N5 Cd1 12.7(5) . .
N2 C1 N5 Cd1 -169.0(2) . .
N3 N4 N5 C1 -0.3(4) . .
N3 N4 N5 Cd1 171.4(2) . .
N5 Cd1 N5 C1 17(100) 3_755 .
Cl1 Cd1 N5 C1 -166.1(3) . .
Cl1 Cd1 N5 C1 13.9(3) 3_755 .
Cl1 Cd1 N5 C1 -77.3(3) 3_855 .
Cl1 Cd1 N5 C1 102.7(3) 1_455 .
N5 Cd1 N5 N4 -152(100) 3_755 .
Cl1 Cd1 N5 N4 25.3(2) . .
Cl1 Cd1 N5 N4 -154.7(2) 3_755 .
Cl1 Cd1 N5 N4 114.2(2) 3_855 .
Cl1 Cd1 N5 N4 -65.8(2) 1_455 .
